data_8105215
loop_
_publ_author_name
'Tzvetkov, Nikolay T.'
'Peeva, Martina I.'
'Tsakovska, Ivanka'
'Milella, Luigi'
'Pajeva, Ilza'
'Stammler, Hans-Georg'

_publ_section_title
;
 The crystal structure of
 (4SR)-7-(3,4-dichlorobenzyl)-4,8,8-trimethyl-7,8-dihydroimidazo[5,1c][1,2,4]triazine-3,6(2H,4H)-dione,
 C15H16Cl2N4O2
;
_journal_issue 2
_journal_name_full 'Zeitschrift f\"ur Kristallographie - New Crystal Structures'
_journal_page_first 319
_journal_page_last 321
_journal_paper_doi 10.1515/ncrs-2022-0016
_journal_volume 237
_journal_year 2022
_chemical_formula_moiety 'C15 H16 Cl2 N4 O2'
_chemical_formula_sum 'C15 H16 Cl2 N4 O2'
_chemical_formula_weight 355.22
_space_group_crystal_system monoclinic
_space_group_IT_number 14
_space_group_name_Hall '-P 2ybc'
_space_group_name_H-M_alt 'P 1 21/c 1'
_atom_sites_solution_hydrogens geom
_atom_sites_solution_primary dual
_cell_angle_alpha 90
_cell_angle_beta 109.217(3)
_cell_angle_gamma 90
_cell_formula_units_Z 8
_cell_length_a 26.2014(7)
_cell_length_b 7.59320(10)
_cell_length_c 17.9766(4)
_cell_measurement_reflns_used 19598
_cell_measurement_temperature 100.0(1)
_cell_measurement_theta_max 76.3120
_cell_measurement_theta_min 3.5320
_cell_volume 3377.20(14)
_computing_cell_refinement 'CrysAlisPro 1.171.41.104a (Rigaku OD, 2021)'
_computing_data_collection 'CrysAlisPro 1.171.41.104a (Rigaku OD, 2021)'
_computing_data_reduction 'CrysAlisPro 1.171.41.104a (Rigaku OD, 2021)'
_computing_molecular_graphics 'Olex2 [2]'
_computing_publication_material 'Olex2 [2]'
_computing_structure_refinement 'ShelXL [3]'
_computing_structure_solution 'ShelXT [4]'
_diffrn_ambient_environment N~2~
_diffrn_ambient_temperature 100.0(1)
_diffrn_detector 'CCD plate'
_diffrn_detector_area_resol_mean 5.3114
_diffrn_detector_type Atlas
_diffrn_measured_fraction_theta_full 1.000
_diffrn_measured_fraction_theta_max 0.991
_diffrn_measurement_details
;
List of Runs (angles in degrees, time in seconds):

  # Type    Start    End  Width  t~exp~   \w     \q     \k     \f   Frames
--------------------------------------------------------------------------
  1  \w    -59.00  26.00   1.00   10.00    --  -38.50  37.00 -90.00   85
  2  \w   -116.00 -15.00   1.00   10.00    --  -38.50 -19.00 -90.00  101
  3  \w    -59.00  33.00   1.00   10.00    --  -38.50  37.00  90.00   92
  4  \w    -84.00  -7.00   1.00   10.00    --  -38.50 125.00 -90.00   77
  5  \w     11.00  36.00   1.00   10.00    --   42.70  81.00-122.15   25
  6  \w     51.00 111.00   1.00   10.00    --   42.70  57.00 150.00   60
  7  \w     12.00  38.00   1.00   10.00    --   42.70  78.00 173.10   26
  8  \w     12.00  42.00   1.00   10.00    --   42.70  79.00   9.45   30
  9  \w     13.00  40.00   1.00   10.00    --   42.70  77.00  93.43   27
 10  \w     18.00  68.00   1.00   10.00    --   42.70  57.00  90.00   50
 11  \w     18.00  46.00   1.00   10.00    --   42.70  57.00 150.00   28
 12  \w     12.00  38.00   1.00   10.00    --   42.70  82.00 -43.45   26
 13  \w     16.00  70.00   1.00   10.00    --   42.70  67.00 -65.12   54
 14  \w     75.00 105.00   1.00   10.00    --   42.70  57.00  90.00   30
 15  \w     12.00  80.00   1.00   10.00    --   42.70 -99.00 150.00   68
 16  \w     18.00  68.00   1.00   10.00    --   42.70  57.00-120.00   50
 17  \w     85.00 114.00   1.00   10.00    --   42.70  37.00  60.00   29
 18  \w     23.00  76.00   1.00   10.00    --   42.70  37.00  60.00   53
 19  \w     85.00 120.00   1.00   40.00    --  111.00  61.00  90.00   35
 20  \w     32.00 107.00   1.00   40.00    --  111.00 -94.00  30.00   75
 21  \w     85.00 111.00   1.00   40.00    --  111.00  61.00 -65.34   26
 22  \w     89.00 124.00   1.00   40.00    --  111.00  45.00 -90.00   35
 23  \w     85.00 125.00   1.00   40.00    --  111.00  61.00 120.00   40
 24  \w     89.00 124.00   1.00   40.00    --  111.00  45.00 -60.00   35
 25  \w     85.00 111.00   1.00   40.00    --  111.00  61.00-159.21   26
 26  \w     44.00 133.00   1.00   40.00    --  111.00 -61.00  30.00   89
 27  \w     85.00 111.00   1.00   40.00    --  111.00  61.00   0.00   26
 28  \w     85.00 111.00   1.00   40.00    --  111.00  61.00  60.00   26
 29  \w    152.00 178.00   1.00   40.00    --  111.00  61.00  60.00   26
 30  \w     85.00 168.00   1.00   40.00    --  111.00  62.00 140.30   83
 31  \w     63.00 136.00   1.00   40.00    --  111.00 -61.00-150.00   73
 32  \w     89.00 144.00   1.00   40.00    --  111.00  45.00-180.00   55
 33  \w     89.00 115.00   1.00   40.00    --  111.00  45.00 120.00   26
 34  \w     85.00 111.00   1.00   40.00    --  111.00  61.00 -90.00   26
 35  \w     85.00 177.00   1.00   40.00    --  111.00  61.00-180.00   92
 36  \w    144.00 174.00   1.00   40.00    --  111.00  51.00  56.39   30
 37  \w     90.00 171.00   1.00   40.00    --  111.00  45.00   0.00   81
 38  \w    133.00 178.00   1.00   40.00    --  111.00  61.00-120.00   45
 39  \w     85.00 110.00   1.00   40.00    --  111.00  61.00-120.00   25
 40  \w    134.00 176.00   1.00   40.00    --  111.00  61.00 -90.00   42
 41  \w     85.00 113.00   1.00   40.00    --  111.00  61.00 150.00   28
 42  \w     89.00 123.00   1.00   40.00    --  111.00  45.00  90.00   34
 43  \w     86.00 115.00   1.00   40.00    --  111.00  58.00  16.31   29
 44  \w    132.00 178.00   1.00   40.00    --  111.00  61.00-150.00   46
 45  \w     41.00 112.00   1.00   40.00    --  111.00-125.00-150.00   71
 46  \w     41.00 113.00   1.00   40.00    --  111.00-125.00  30.00   72
 47  \w     85.00 111.00   1.00   40.00    --  111.00  61.00-150.00   26
 48  \w     85.00 111.00   1.00   40.00    --  111.00  61.00 -30.00   26
 49  \w     32.00 107.00   1.00   40.00    --  111.00 -94.00-120.00   75
 50  \w     89.00 122.00   1.00   40.00    --  111.00  45.00-120.00   33
 51  \w     89.00 155.00   1.00   40.00    --  111.00  45.00 -30.00   66
 52  \w     85.00 178.00   1.00   40.00    --  111.00  61.00  30.00   93
 53  \w    127.00 175.00   1.00   40.00    --  111.00  61.00  90.00   48
 54  \w    131.00 156.00   1.00   40.00    --  111.00  61.00 -65.34   25
 55  \w     41.00 112.00   1.00   40.00    --  111.00-125.00-120.00   71
 56  \w     87.00 113.00   1.00   40.00    --  111.00  51.00  56.39   26
;
_diffrn_measurement_device 'four-circle diffractometer'
_diffrn_measurement_device_type 'SuperNova, Dual, Cu at home/near, Atlas'
_diffrn_measurement_method '\w scans'
_diffrn_orient_matrix_type 'CrysAlisPro convention [1]'
_diffrn_orient_matrix_UB_11 0.0053441000
_diffrn_orient_matrix_UB_12 0.1917497000
_diffrn_orient_matrix_UB_13 -0.0245162000
_diffrn_orient_matrix_UB_21 0.0126618000
_diffrn_orient_matrix_UB_22 0.0595368000
_diffrn_orient_matrix_UB_23 0.0861107000
_diffrn_orient_matrix_UB_31 0.0607142000
_diffrn_orient_matrix_UB_32 -0.0292668000
_diffrn_orient_matrix_UB_33 0.0147942000
_diffrn_radiation_monochromator mirror
_diffrn_radiation_probe x-ray
_diffrn_radiation_type 'Cu K\a'
_diffrn_radiation_wavelength 1.54184
_diffrn_reflns_av_R_equivalents 0.0443
_diffrn_reflns_av_unetI/netI 0.0820
_diffrn_reflns_Laue_measured_fraction_full 1.000
_diffrn_reflns_Laue_measured_fraction_max 0.991
_diffrn_reflns_limit_h_max 32
_diffrn_reflns_limit_h_min -32
_diffrn_reflns_limit_k_max 9
_diffrn_reflns_limit_k_min -9
_diffrn_reflns_limit_l_max 22
_diffrn_reflns_limit_l_min -22
_diffrn_reflns_number 51349
_diffrn_reflns_point_group_measured_fraction_full 1.000
_diffrn_reflns_point_group_measured_fraction_max 0.991
_diffrn_reflns_theta_full 67.684
_diffrn_reflns_theta_max 76.396
_diffrn_reflns_theta_min 3.573
_diffrn_source 'micro-focus sealed X-ray tube'
_diffrn_source_type 'SuperNova (Cu) X-ray Source'
_exptl_absorpt_coefficient_mu 3.586
_exptl_absorpt_correction_T_max 0.983
_exptl_absorpt_correction_T_min 0.678
_exptl_absorpt_correction_type gaussian
_exptl_absorpt_process_details
;
CrysAlisPro 1.171.41.104a (Rigaku Oxford Diffraction, 2021)
Numerical absorption correction based on gaussian integration over
a multifaceted crystal model
Empirical absorption correction using spherical harmonics,
implemented in SCALE3 ABSPACK scaling algorithm.
;
_exptl_crystal_colour 'clear colourless'
_exptl_crystal_colour_lustre clear
_exptl_crystal_colour_primary colourless
_exptl_crystal_density_diffrn 1.397
_exptl_crystal_description plate
_exptl_crystal_F_000 1472
_exptl_crystal_size_max 0.172
_exptl_crystal_size_mid 0.066
_exptl_crystal_size_min 0.023
_exptl_crystal_size_rad 0.104
_refine_diff_density_max 0.733
_refine_diff_density_min -0.565
_refine_diff_density_rms 0.059
_refine_ls_extinction_coef .
_refine_ls_extinction_method none
_refine_ls_goodness_of_fit_ref 1.053
_refine_ls_hydrogen_treatment constr
_refine_ls_matrix_type full
_refine_ls_number_parameters 441
_refine_ls_number_reflns 8782
_refine_ls_number_restraints 7
_refine_ls_restrained_S_all 149.487
_refine_ls_R_factor_all 0.0608
_refine_ls_R_factor_gt 0.0503
_refine_ls_shift/su_max 0.001
_refine_ls_shift/su_mean 0.000
_refine_ls_structure_factor_coef Fsqd
_refine_ls_weighting_details 'w=1/[\s^2^(Fo^2^)+(0.0935P)^2^+0.2462P] where P=(Fo^2^+2Fc^2^)/3'
_refine_ls_weighting_scheme calc
_refine_ls_wR_factor_gt 0.1356
_refine_ls_wR_factor_ref 0.1411
_reflns_Friedel_coverage 0.000
_reflns_Friedel_fraction_full .
_reflns_Friedel_fraction_max .
_reflns_number_gt 7282
_reflns_number_total 8782
_reflns_threshold_expression 'I > 2\s(I)'
_cod_data_source_file suppl_j_ncrs-2022-0016_suppl.cif
_cod_data_source_block ntz
_cod_database_code 8105215
_shelx_space_group_comment
;
The symmetry employed for this shelxl refinement is uniquely defined
by the following loop, which should always be used as a source of
symmetry information in preference to the above space-group names.
They are only intended as comments.
;
_shelx_estimated_absorpt_t_max 0.922
_shelx_estimated_absorpt_t_min 0.577
_olex2_refinement_description
;
1. Twinned data refinement
 Scales: 0.6481(13)
 0.3519(13)
2. Fixed Uiso
 At 1.2 times of:
  All C(H) groups, All C(H,H) groups, All N(H) groups
 At 1.5 times of:
  All C(H,H,H) groups
3. Uiso/Uaniso restraints and constraints
C2 \\sim C5: within 2A with sigma of 0.01 and sigma for terminal atoms of 0.02
4. Others
 1*[Sof(Cl1)+Sof(Cl3)+Sof(H13)+Sof(H15)+Sof(Cl21)+Sof(cl23)+Sof(H33)+Sof(H35)]=
 2 with esd of 0
 Sof(Cl3)=Sof(H13)=Sof(cl23)=Sof(H33)=1-FVAR(1)
 Sof(Cl1)=Sof(H15)=Sof(Cl21)=Sof(H35)=FVAR(1)
5.a Ternary CH refined with riding coordinates:
 C2(H2A), C22(H22A)
5.b Secondary CH2 refined with riding coordinates:
 C10(H10A,H10B), C30(H30A,H30B)
5.c Aromatic/amide H refined with riding coordinates:
 N2(H2), C12(H12), C13(H13), C15(H15), C16(H16), N22(H22), C32(H32), C33(H33),
 C35(H35), C36(H36)
5.d Idealised Me refined as rotating group:
 C5(H5A,H5B,H5C), C8(H8A,H8B,H8C), C9(H9A,H9B,H9C), C25(H25A,H25B,H25C),
 C28(H28A,H28B,H28C), C29(H29A,H29B,H29C)
;

loop_
_space_group_symop_operation_xyz
'x, y, z'
'-x, y+1/2, -z+1/2'
'-x, -y, -z'
'x, -y-1/2, z-1/2'

loop_
_atom_site_label
_atom_site_type_symbol
_atom_site_fract_x
_atom_site_fract_y
_atom_site_fract_z
_atom_site_U_iso_or_equiv
_atom_site_adp_type
_atom_site_occupancy
_atom_site_site_symmetry_order
_atom_site_calc_flag
_atom_site_refinement_flags_posn
_atom_site_refinement_flags_adp
_atom_site_refinement_flags_occupancy
_atom_site_disorder_assembly
_atom_site_disorder_group
Cl1 Cl 0.24064(6) 0.8803(2) 0.54017(9) 0.0601(4) Uani 0.670(2) 1 d . . P A 1
Cl2 Cl 0.20413(4) 0.90910(16) 0.34773(7) 0.0618(3) Uani 1 1 d . . . . .
Cl3 Cl 0.28647(10) 0.7416(4) 0.25871(12) 0.0443(7) Uani 0.330(2) 1 d . . P A 2
O1 O 0.44535(10) 0.0447(3) 0.86184(11) 0.0312(4) Uani 1 1 d . . . . .
O2 O 0.44157(10) 0.6376(2) 0.70472(12) 0.0339(5) Uani 1 1 d . . . . .
N1 N 0.42112(10) 0.0409(3) 0.65427(12) 0.0232(4) Uani 1 1 d . . . . .
N2 N 0.42767(10) -0.0051(3) 0.73251(12) 0.0230(4) Uani 1 1 d . . . . .
H2 H 0.424750 -0.117917 0.741555 0.028 Uiso 1 1 calc R . . . .
N3 N 0.42918(9) 0.3351(3) 0.69885(11) 0.0197(4) Uani 1 1 d . . . . .
N4 N 0.42162(9) 0.4782(3) 0.58863(12) 0.0207(4) Uani 1 1 d . . . . .
C1 C 0.43787(12) 0.1021(3) 0.79549(15) 0.0233(5) Uani 1 1 d . . . . .
C2 C 0.44052(15) 0.3005(3) 0.78324(15) 0.0312(6) Uani 1 1 d . U . . .
H2A H 0.478422 0.339455 0.811589 0.037 Uiso 1 1 calc R . . . .
C3 C 0.42210(10) 0.2057(3) 0.64346(13) 0.0190(5) Uani 1 1 d . . . . .
C5 C 0.4042(2) 0.3985(5) 0.8177(2) 0.0532(11) Uani 1 1 d . U . . .
H5A H 0.405546 0.524576 0.806851 0.080 Uiso 1 1 calc GR . . . .
H5B H 0.416149 0.379461 0.874826 0.080 Uiso 1 1 calc GR . . . .
H5C H 0.367050 0.355768 0.794188 0.080 Uiso 1 1 calc GR . . . .
C6 C 0.43151(11) 0.4997(3) 0.66679(14) 0.0223(5) Uani 1 1 d . . . . .
C7 C 0.41816(11) 0.2906(3) 0.56517(14) 0.0206(5) Uani 1 1 d . . . . .
C8 C 0.46718(12) 0.2348(4) 0.54158(15) 0.0257(5) Uani 1 1 d . . . . .
H8A H 0.466340 0.296842 0.493392 0.039 Uiso 1 1 calc GR . . . .
H8B H 0.465855 0.107456 0.532216 0.039 Uiso 1 1 calc GR . . . .
H8C H 0.500565 0.264517 0.584107 0.039 Uiso 1 1 calc GR . . . .
C9 C 0.36532(12) 0.2479(4) 0.50024(16) 0.0289(6) Uani 1 1 d . . . . .
H9A H 0.334832 0.285889 0.516487 0.043 Uiso 1 1 calc GR . . . .
H9B H 0.362981 0.120590 0.490631 0.043 Uiso 1 1 calc GR . . . .
H9C H 0.364153 0.309595 0.451837 0.043 Uiso 1 1 calc GR . . . .
C10 C 0.42311(11) 0.6247(3) 0.53679(15) 0.0241(5) Uani 1 1 d . . . . .
H10A H 0.441900 0.585872 0.500031 0.029 Uiso 1 1 calc R . . . .
H10B H 0.444481 0.721855 0.569064 0.029 Uiso 1 1 calc R . . . .
C11 C 0.36803(11) 0.6939(3) 0.48958(15) 0.0229(5) Uani 1 1 d . . . . .
C12 C 0.33246(12) 0.7516(4) 0.52757(16) 0.0273(5) Uani 1 1 d . . . . .
H12 H 0.342715 0.745747 0.583353 0.033 Uiso 1 1 calc R . . . .
C13 C 0.28240(13) 0.8172(4) 0.4842(2) 0.0356(6) Uani 1 1 d . . . . .
H13 H 0.258358 0.857075 0.510283 0.043 Uiso 0.330(2) 1 calc R . P A 2
C14 C 0.26701(13) 0.8252(4) 0.4026(2) 0.0387(7) Uani 1 1 d . . . . .
C15 C 0.30212(14) 0.7692(6) 0.36474(19) 0.0434(8) Uani 1 1 d . . . . .
H15 H 0.291907 0.776254 0.308987 0.052 Uiso 0.670(2) 1 calc R . P A 1
C16 C 0.35204(13) 0.7031(4) 0.40802(17) 0.0331(6) Uani 1 1 d . . . . .
H16 H 0.375880 0.663203 0.381616 0.040 Uiso 1 1 calc R . . . .
Cl21 Cl 0.20841(6) 0.1885(3) -0.03351(8) 0.0585(4) Uani 0.670(2) 1 d . . P A 1
Cl22 Cl 0.29098(4) 0.0819(2) 0.13548(7) 0.0710(3) Uani 1 1 d . . . . .
Cl24 Cl 0.27097(9) 0.2646(4) 0.29263(13) 0.0441(7) Uani 0.330(2) 1 d . . P A 2
O21 O 0.05460(9) 0.9722(2) 0.41383(11) 0.0274(4) Uani 1 1 d . . . . .
O22 O 0.05551(9) 0.3798(2) 0.26042(11) 0.0276(4) Uani 1 1 d . . . . .
N21 N 0.07745(9) 0.9750(3) 0.22835(12) 0.0200(4) Uani 1 1 d . . . . .
N22 N 0.07060(9) 1.0221(3) 0.30005(12) 0.0196(4) Uani 1 1 d . . . . .
H22 H 0.071980 1.135487 0.310705 0.024 Uiso 1 1 calc R . . . .
N23 N 0.06836(9) 0.6815(2) 0.26527(12) 0.0187(4) Uani 1 1 d . . . . .
N24 N 0.07511(9) 0.5362(3) 0.16239(12) 0.0208(4) Uani 1 1 d . . . . .
C21 C 0.06214(10) 0.9141(3) 0.35464(13) 0.0194(5) Uani 1 1 d . . . . .
C22 C 0.06107(12) 0.7159(3) 0.34149(14) 0.0241(5) Uani 1 1 d . . . . .
H22A H 0.024752 0.670534 0.339216 0.029 Uiso 1 1 calc R . . . .
C23 C 0.07601(10) 0.8096(3) 0.21674(13) 0.0178(4) Uani 1 1 d . . . . .
C25 C 0.10347(15) 0.6249(4) 0.40855(17) 0.0362(7) Uani 1 1 d . . . . .
H25A H 0.101788 0.497557 0.399094 0.054 Uiso 1 1 calc GR . . . .
H25B H 0.096774 0.649356 0.458058 0.054 Uiso 1 1 calc GR . . . .
H25C H 0.139361 0.668682 0.411983 0.054 Uiso 1 1 calc GR . . . .
C26 C 0.06558(11) 0.5152(3) 0.23124(14) 0.0199(5) Uani 1 1 d . . . . .
C27 C 0.08086(11) 0.7232(3) 0.14327(14) 0.0210(5) Uani 1 1 d . . . . .
C28 C 0.03465(12) 0.7830(3) 0.07122(14) 0.0262(5) Uani 1 1 d . . . . .
H28A H 0.037428 0.724005 0.024214 0.039 Uiso 1 1 calc GR . . . .
H28B H 0.036674 0.910765 0.065095 0.039 Uiso 1 1 calc GR . . . .
H28C H 0.000080 0.752614 0.077968 0.039 Uiso 1 1 calc GR . . . .
C29 C 0.13579(12) 0.7594(4) 0.13373(16) 0.0274(5) Uani 1 1 d . . . . .
H29A H 0.164632 0.720584 0.181144 0.041 Uiso 1 1 calc GR . . . .
H29B H 0.139521 0.885887 0.126022 0.041 Uiso 1 1 calc GR . . . .
H29C H 0.138408 0.694855 0.087914 0.041 Uiso 1 1 calc GR . . . .
C30 C 0.07418(11) 0.3899(3) 0.10984(14) 0.0221(5) Uani 1 1 d . . . . .
H30A H 0.056105 0.428730 0.054858 0.026 Uiso 1 1 calc R . . . .
H30B H 0.052269 0.293496 0.120934 0.026 Uiso 1 1 calc R . . . .
C31 C 0.12956(11) 0.3184(3) 0.11694(15) 0.0216(5) Uani 1 1 d . . . . .
C32 C 0.14193(13) 0.2777(4) 0.05010(18) 0.0342(6) Uani 1 1 d . . . . .
H32 H 0.116201 0.300355 -0.000279 0.041 Uiso 1 1 calc R . . . .
C33 C 0.19119(14) 0.2046(5) 0.0555(2) 0.0432(8) Uani 1 1 d . . . . .
H33 H 0.198910 0.174851 0.008941 0.052 Uiso 0.330(2) 1 calc R . P A 2
C34 C 0.22937(13) 0.1745(5) 0.1285(2) 0.0385(7) Uani 1 1 d . . . . .
C35 C 0.21756(15) 0.2155(7) 0.1953(2) 0.0534(10) Uani 1 1 d . . . . .
H35 H 0.243745 0.195419 0.245533 0.064 Uiso 0.670(2) 1 calc R . P A 1
C36 C 0.16758(13) 0.2861(6) 0.18997(19) 0.0429(8) Uani 1 1 d . . . . .
H36 H 0.159494 0.312315 0.236556 0.052 Uiso 1 1 calc R . . . .

loop_
_atom_site_aniso_label
_atom_site_aniso_U_11
_atom_site_aniso_U_22
_atom_site_aniso_U_33
_atom_site_aniso_U_23
_atom_site_aniso_U_13
_atom_site_aniso_U_12
Cl1 0.0441(8) 0.0871(11) 0.0564(8) 0.0109(7) 0.0266(6) 0.0216(7)
Cl2 0.0285(4) 0.0783(7) 0.0692(6) 0.0339(5) 0.0033(4) 0.0078(4)
Cl3 0.0326(12) 0.0755(17) 0.0195(9) 0.0126(9) 0.0014(8) 0.0041(11)
O1 0.0520(13) 0.0242(9) 0.0195(9) 0.0050(7) 0.0148(8) 0.0042(9)
O2 0.0615(15) 0.0143(9) 0.0281(10) -0.0015(7) 0.0178(9) 0.0009(9)
N1 0.0378(13) 0.0157(9) 0.0171(9) -0.0002(7) 0.0103(9) -0.0031(9)
N2 0.0388(13) 0.0131(9) 0.0189(10) 0.0017(7) 0.0120(9) -0.0008(8)
N3 0.0314(12) 0.0127(9) 0.0167(9) 0.0007(7) 0.0101(8) 0.0011(8)
N4 0.0297(12) 0.0152(9) 0.0177(9) 0.0041(7) 0.0083(8) -0.0018(8)
C1 0.0345(15) 0.0194(12) 0.0186(11) 0.0019(9) 0.0121(10) 0.0030(10)
C2 0.062(2) 0.0156(12) 0.0177(11) 0.0013(9) 0.0160(12) 0.0073(11)
C3 0.0256(13) 0.0169(11) 0.0153(10) -0.0013(8) 0.0077(9) -0.0016(9)
C5 0.093(3) 0.0431(18) 0.0367(16) 0.0125(14) 0.0394(19) 0.0302(19)
C6 0.0299(14) 0.0158(11) 0.0214(11) 0.0004(9) 0.0089(9) 0.0016(9)
C7 0.0284(13) 0.0178(11) 0.0156(10) 0.0017(8) 0.0072(9) -0.0014(9)
C8 0.0311(15) 0.0250(12) 0.0240(12) -0.0021(9) 0.0130(10) -0.0022(10)
C9 0.0335(16) 0.0266(12) 0.0227(12) 0.0008(10) 0.0039(10) -0.0075(11)
C10 0.0315(14) 0.0179(11) 0.0232(11) 0.0093(9) 0.0095(10) -0.0024(10)
C11 0.0257(14) 0.0195(11) 0.0227(11) 0.0058(9) 0.0069(10) -0.0017(9)
C12 0.0289(15) 0.0237(12) 0.0302(13) -0.0001(10) 0.0110(11) -0.0044(10)
C13 0.0312(16) 0.0314(14) 0.0451(17) 0.0018(12) 0.0136(13) -0.0023(12)
C14 0.0240(15) 0.0393(16) 0.0474(18) 0.0164(13) 0.0044(13) -0.0003(12)
C15 0.0328(17) 0.065(2) 0.0274(14) 0.0171(14) 0.0037(12) 0.0004(15)
C16 0.0323(16) 0.0421(16) 0.0251(13) 0.0080(11) 0.0096(11) 0.0017(12)
Cl21 0.0436(8) 0.0954(12) 0.0442(7) -0.0192(7) 0.0248(6) 0.0010(7)
Cl22 0.0323(5) 0.1054(9) 0.0779(7) 0.0014(6) 0.0218(5) 0.0255(5)
Cl24 0.0284(12) 0.0632(15) 0.0309(11) -0.0074(10) -0.0033(8) 0.0110(10)
O21 0.0393(12) 0.0230(9) 0.0238(9) -0.0029(7) 0.0156(8) 0.0003(8)
O22 0.0426(12) 0.0110(8) 0.0293(9) 0.0015(6) 0.0122(8) -0.0008(7)
N21 0.0296(12) 0.0131(9) 0.0184(9) -0.0002(7) 0.0094(8) -0.0016(8)
N22 0.0281(11) 0.0117(8) 0.0187(9) 0.0007(7) 0.0073(8) 0.0008(7)
N23 0.0304(12) 0.0090(8) 0.0183(9) 0.0013(7) 0.0100(8) 0.0009(8)
N24 0.0294(12) 0.0142(9) 0.0199(9) -0.0032(7) 0.0095(8) -0.0003(8)
C21 0.0253(13) 0.0147(10) 0.0182(10) 0.0004(8) 0.0070(9) 0.0033(9)
C22 0.0427(16) 0.0157(11) 0.0175(11) 0.0010(8) 0.0147(10) 0.0027(10)
C23 0.0194(12) 0.0181(11) 0.0153(10) 0.0022(8) 0.0048(8) -0.0005(8)
C25 0.056(2) 0.0268(13) 0.0239(13) 0.0054(10) 0.0102(13) 0.0128(13)
C26 0.0244(13) 0.0151(11) 0.0187(10) -0.0003(8) 0.0049(9) 0.0026(9)
C27 0.0295(14) 0.0165(11) 0.0193(11) -0.0003(8) 0.0112(10) -0.0006(9)
C28 0.0372(16) 0.0226(12) 0.0171(11) -0.0015(9) 0.0066(10) -0.0023(10)
C29 0.0300(15) 0.0261(12) 0.0303(13) -0.0037(10) 0.0157(11) -0.0058(10)
C30 0.0237(13) 0.0191(11) 0.0234(11) -0.0073(9) 0.0077(9) 0.0014(9)
C31 0.0234(13) 0.0142(10) 0.0279(12) -0.0026(9) 0.0093(10) 0.0000(9)
C32 0.0290(15) 0.0416(16) 0.0307(14) -0.0126(12) 0.0081(11) 0.0048(12)
C33 0.0323(17) 0.059(2) 0.0405(16) -0.0204(15) 0.0147(13) 0.0050(15)
C34 0.0243(15) 0.0416(17) 0.0517(18) 0.0022(14) 0.0153(13) 0.0049(13)
C35 0.0309(18) 0.094(3) 0.0355(17) 0.0221(18) 0.0109(13) 0.0175(19)
C36 0.0274(16) 0.075(2) 0.0273(14) 0.0105(14) 0.0103(12) 0.0122(15)

loop_
_atom_type_symbol
_atom_type_description
_atom_type_scat_dispersion_real
_atom_type_scat_dispersion_imag
_atom_type_scat_source
C C 0.0181 0.0091 'International Tables Vol C Tables 4.2.6.8 and 6.1.1.4'
H H 0.0000 0.0000 'International Tables Vol C Tables 4.2.6.8 and 6.1.1.4'
Cl Cl 0.3639 0.7018 'International Tables Vol C Tables 4.2.6.8 and 6.1.1.4'
N N 0.0311 0.0180 'International Tables Vol C Tables 4.2.6.8 and 6.1.1.4'
O O 0.0492 0.0322 'International Tables Vol C Tables 4.2.6.8 and 6.1.1.4'

loop_
_exptl_crystal_face_index_h
_exptl_crystal_face_index_k
_exptl_crystal_face_index_l
_exptl_crystal_face_perp_dist
-3 0 11 0.0164
3 0 -11 0.0066
0 1 0 0.0760
0 -1 0 0.0927
1 0 0 0.0267
-1 0 0 0.0354
14 -3 0 0.0359

loop_
_geom_angle_atom_site_label_1
_geom_angle_atom_site_label_2
_geom_angle_atom_site_label_3
_geom_angle
_geom_angle_site_symmetry_1
_geom_angle_site_symmetry_3
C3 N1 N2 113.4(2) . .
N1 N2 H2 116.0 . .
C1 N2 N1 128.1(2) . .
C1 N2 H2 116.0 . .
C3 N3 C2 123.8(2) . .
C3 N3 C6 111.04(19) . .
C6 N3 C2 124.6(2) . .
C6 N4 C7 112.65(19) . .
C6 N4 C10 122.3(2) . .
C10 N4 C7 124.3(2) . .
O1 C1 N2 121.9(2) . .
O1 C1 C2 119.4(2) . .
N2 C1 C2 118.7(2) . .
N3 C2 C1 108.8(2) . .
N3 C2 H2A 107.6 . .
N3 C2 C5 113.5(3) . .
C1 C2 H2A 107.6 . .
C5 C2 C1 111.5(3) . .
C5 C2 H2A 107.6 . .
N1 C3 N3 127.0(2) . .
N1 C3 C7 124.2(2) . .
N3 C3 C7 108.73(19) . .
C2 C5 H5A 109.5 . .
C2 C5 H5B 109.5 . .
C2 C5 H5C 109.5 . .
H5A C5 H5B 109.5 . .
H5A C5 H5C 109.5 . .
H5B C5 H5C 109.5 . .
O2 C6 N3 124.6(2) . .
O2 C6 N4 127.7(2) . .
N4 C6 N3 107.7(2) . .
N4 C7 C3 99.51(18) . .
N4 C7 C8 111.4(2) . .
N4 C7 C9 112.2(2) . .
C3 C7 C8 109.3(2) . .
C3 C7 C9 112.8(2) . .
C9 C7 C8 111.2(2) . .
C7 C8 H8A 109.5 . .
C7 C8 H8B 109.5 . .
C7 C8 H8C 109.5 . .
H8A C8 H8B 109.5 . .
H8A C8 H8C 109.5 . .
H8B C8 H8C 109.5 . .
C7 C9 H9A 109.5 . .
C7 C9 H9B 109.5 . .
C7 C9 H9C 109.5 . .
H9A C9 H9B 109.5 . .
H9A C9 H9C 109.5 . .
H9B C9 H9C 109.5 . .
N4 C10 H10A 108.8 . .
N4 C10 H10B 108.8 . .
N4 C10 C11 113.8(2) . .
H10A C10 H10B 107.7 . .
C11 C10 H10A 108.8 . .
C11 C10 H10B 108.8 . .
C12 C11 C10 120.3(2) . .
C16 C11 C10 120.8(3) . .
C16 C11 C12 118.9(3) . .
C11 C12 H12 120.0 . .
C13 C12 C11 120.1(3) . .
C13 C12 H12 120.0 . .
C12 C13 Cl1 115.2(2) . .
C12 C13 H13 119.9 . .
C12 C13 C14 120.3(3) . .
C14 C13 Cl1 124.5(3) . .
C14 C13 H13 119.9 . .
C13 C14 Cl2 120.5(3) . .
C15 C14 Cl2 119.6(3) . .
C15 C14 C13 119.9(3) . .
C14 C15 Cl3 126.4(3) . .
C14 C15 H15 120.1 . .
C16 C15 Cl3 113.1(3) . .
C16 C15 C14 119.8(3) . .
C16 C15 H15 120.1 . .
C11 C16 H16 119.5 . .
C15 C16 C11 121.0(3) . .
C15 C16 H16 119.5 . .
C23 N21 N22 113.33(19) . .
N21 N22 H22 116.1 . .
C21 N22 N21 127.78(19) . .
C21 N22 H22 116.1 . .
C23 N23 C22 124.16(19) . .
C23 N23 C26 111.25(19) . .
C26 N23 C22 124.5(2) . .
C26 N24 C27 112.95(19) . .
C26 N24 C30 122.5(2) . .
C30 N24 C27 124.3(2) . .
O21 C21 N22 121.6(2) . .
O21 C21 C22 119.4(2) . .
N22 C21 C22 119.1(2) . .
N23 C22 C21 108.62(19) . .
N23 C22 H22A 108.4 . .
N23 C22 C25 112.1(2) . .
C21 C22 H22A 108.4 . .
C25 C22 C21 110.9(2) . .
C25 C22 H22A 108.4 . .
N21 C23 N23 127.0(2) . .
N21 C23 C27 124.3(2) . .
N23 C23 C27 108.68(19) . .
C22 C25 H25A 109.5 . .
C22 C25 H25B 109.5 . .
C22 C25 H25C 109.5 . .
H25A C25 H25B 109.5 . .
H25A C25 H25C 109.5 . .
H25B C25 H25C 109.5 . .
O22 C26 N23 124.1(2) . .
O22 C26 N24 128.6(2) . .
N24 C26 N23 107.2(2) . .
N24 C27 C23 99.70(18) . .
N24 C27 C28 111.7(2) . .
N24 C27 C29 111.7(2) . .
C23 C27 C28 109.9(2) . .
C23 C27 C29 111.8(2) . .
C28 C27 C29 111.4(2) . .
C27 C28 H28A 109.5 . .
C27 C28 H28B 109.5 . .
C27 C28 H28C 109.5 . .
H28A C28 H28B 109.5 . .
H28A C28 H28C 109.5 . .
H28B C28 H28C 109.5 . .
C27 C29 H29A 109.5 . .
C27 C29 H29B 109.5 . .
C27 C29 H29C 109.5 . .
H29A C29 H29B 109.5 . .
H29A C29 H29C 109.5 . .
H29B C29 H29C 109.5 . .
N24 C30 H30A 108.7 . .
N24 C30 H30B 108.7 . .
N24 C30 C31 114.1(2) . .
H30A C30 H30B 107.6 . .
C31 C30 H30A 108.7 . .
C31 C30 H30B 108.7 . .
C32 C31 C30 120.0(2) . .
C32 C31 C36 119.0(3) . .
C36 C31 C30 120.9(2) . .
C31 C32 H32 119.6 . .
C31 C32 C33 120.8(3) . .
C33 C32 H32 119.6 . .
C32 C33 Cl21 117.8(3) . .
C32 C33 H33 120.0 . .
C32 C33 C34 120.0(3) . .
C34 C33 Cl21 121.2(3) . .
C34 C33 H33 120.0 . .
C33 C34 Cl22 120.1(3) . .
C35 C34 Cl22 120.3(3) . .
C35 C34 C33 119.5(3) . .
C34 C35 Cl24 123.1(3) . .
C34 C35 H35 119.8 . .
C34 C35 C36 120.5(3) . .
C36 C35 Cl24 112.5(3) . .
C36 C35 H35 119.8 . .
C31 C36 C35 120.1(3) . .
C31 C36 H36 120.0 . .
C35 C36 H36 120.0 . .

loop_
_geom_bond_atom_site_label_1
_geom_bond_atom_site_label_2
_geom_bond_distance
_geom_bond_site_symmetry_2
Cl1 C13 1.779(4) .
Cl2 C14 1.739(3) .
Cl3 C15 1.825(4) .
O1 C1 1.224(3) .
O2 C6 1.230(3) .
N1 N2 1.404(3) .
N1 C3 1.268(3) .
N2 H2 0.8800 .
N2 C1 1.348(3) .
N3 C2 1.470(3) .
N3 C3 1.368(3) .
N3 C6 1.386(3) .
N4 C6 1.352(3) .
N4 C7 1.480(3) .
N4 C10 1.460(3) .
C1 C2 1.528(4) .
C2 H2A 1.0000 .
C2 C5 1.494(4) .
C3 C7 1.520(3) .
C5 H5A 0.9800 .
C5 H5B 0.9800 .
C5 H5C 0.9800 .
C7 C8 1.539(4) .
C7 C9 1.523(4) .
C8 H8A 0.9800 .
C8 H8B 0.9800 .
C8 H8C 0.9800 .
C9 H9A 0.9800 .
C9 H9B 0.9800 .
C9 H9C 0.9800 .
C10 H10A 0.9900 .
C10 H10B 0.9900 .
C10 C11 1.508(4) .
C11 C12 1.395(4) .
C11 C16 1.388(4) .
C12 H12 0.9500 .
C12 C13 1.379(4) .
C13 H13 0.9500 .
C13 C14 1.388(5) .
C14 C15 1.380(5) .
C15 H15 0.9500 .
C15 C16 1.378(5) .
C16 H16 0.9500 .
Cl21 C33 1.803(4) .
Cl22 C34 1.727(3) .
Cl24 C35 1.884(4) .
O21 C21 1.226(3) .
O22 C26 1.222(3) .
N21 N22 1.405(3) .
N21 C23 1.272(3) .
N22 H22 0.8800 .
N22 C21 1.352(3) .
N23 C22 1.468(3) .
N23 C23 1.365(3) .
N23 C26 1.394(3) .
N24 C26 1.350(3) .
N24 C27 1.480(3) .
N24 C30 1.454(3) .
C21 C22 1.523(3) .
C22 H22A 1.0000 .
C22 C25 1.511(4) .
C23 C27 1.517(3) .
C25 H25A 0.9800 .
C25 H25B 0.9800 .
C25 H25C 0.9800 .
C27 C28 1.522(4) .
C27 C29 1.529(4) .
C28 H28A 0.9800 .
C28 H28B 0.9800 .
C28 H28C 0.9800 .
C29 H29A 0.9800 .
C29 H29B 0.9800 .
C29 H29C 0.9800 .
C30 H30A 0.9900 .
C30 H30B 0.9900 .
C30 C31 1.515(4) .
C31 C32 1.379(4) .
C31 C36 1.384(4) .
C32 H32 0.9500 .
C32 C33 1.379(4) .
C33 H33 0.9500 .
C33 C34 1.383(5) .
C34 C35 1.369(5) .
C35 H35 0.9500 .
C35 C36 1.389(5) .
C36 H36 0.9500 .

loop_
_geom_torsion_atom_site_label_1
_geom_torsion_atom_site_label_2
_geom_torsion_atom_site_label_3
_geom_torsion_atom_site_label_4
_geom_torsion
_geom_torsion_site_symmetry_1
_geom_torsion_site_symmetry_2
_geom_torsion_site_symmetry_3
_geom_torsion_site_symmetry_4
Cl1 C13 C14 Cl2 2.6(4) . . . .
Cl1 C13 C14 C15 -178.5(3) . . . .
Cl2 C14 C15 Cl3 -9.9(5) . . . .
Cl2 C14 C15 C16 179.8(3) . . . .
Cl3 C15 C16 C11 -172.4(3) . . . .
O1 C1 C2 N3 -178.9(3) . . . .
O1 C1 C2 C5 -53.0(4) . . . .
N1 N2 C1 O1 -176.4(3) . . . .
N1 N2 C1 C2 3.1(4) . . . .
N1 C3 C7 N4 -179.8(3) . . . .
N1 C3 C7 C8 -63.1(3) . . . .
N1 C3 C7 C9 61.1(4) . . . .
N2 N1 C3 N3 0.7(4) . . . .
N2 N1 C3 C7 177.5(2) . . . .
N2 C1 C2 N3 1.5(4) . . . .
N2 C1 C2 C5 127.4(3) . . . .
N3 C3 C7 N4 -2.5(3) . . . .
N3 C3 C7 C8 114.2(2) . . . .
N3 C3 C7 C9 -121.6(2) . . . .
N4 C10 C11 C12 56.3(3) . . . .
N4 C10 C11 C16 -124.4(3) . . . .
C2 N3 C3 N1 4.1(5) . . . .
C2 N3 C3 C7 -173.1(3) . . . .
C2 N3 C6 O2 -2.6(5) . . . .
C2 N3 C6 N4 176.6(3) . . . .
C3 N1 N2 C1 -4.5(4) . . . .
C3 N3 C2 C1 -4.9(4) . . . .
C3 N3 C2 C5 -129.6(3) . . . .
C3 N3 C6 O2 -174.4(3) . . . .
C3 N3 C6 N4 4.8(3) . . . .
C6 N3 C2 C1 -175.7(2) . . . .
C6 N3 C2 C5 59.6(4) . . . .
C6 N3 C3 N1 176.1(3) . . . .
C6 N3 C3 C7 -1.1(3) . . . .
C6 N4 C7 C3 5.6(3) . . . .
C6 N4 C7 C8 -109.5(2) . . . .
C6 N4 C7 C9 125.1(2) . . . .
C6 N4 C10 C11 -101.0(3) . . . .
C7 N4 C6 O2 172.5(3) . . . .
C7 N4 C6 N3 -6.7(3) . . . .
C7 N4 C10 C11 89.3(3) . . . .
C10 N4 C6 O2 1.7(5) . . . .
C10 N4 C6 N3 -177.5(2) . . . .
C10 N4 C7 C3 176.2(2) . . . .
C10 N4 C7 C8 61.1(3) . . . .
C10 N4 C7 C9 -64.3(3) . . . .
C10 C11 C12 C13 179.0(2) . . . .
C10 C11 C16 C15 -178.8(3) . . . .
C11 C12 C13 Cl1 178.4(2) . . . .
C11 C12 C13 C14 0.4(4) . . . .
C12 C11 C16 C15 0.5(5) . . . .
C12 C13 C14 Cl2 -179.6(2) . . . .
C12 C13 C14 C15 -0.7(5) . . . .
C13 C14 C15 Cl3 171.2(3) . . . .
C13 C14 C15 C16 1.0(6) . . . .
C14 C15 C16 C11 -0.9(6) . . . .
C16 C11 C12 C13 -0.3(4) . . . .
Cl21 C33 C34 Cl22 -11.9(5) . . . .
Cl21 C33 C34 C35 169.4(3) . . . .
Cl22 C34 C35 Cl24 25.6(5) . . . .
Cl22 C34 C35 C36 -178.5(3) . . . .
Cl24 C35 C36 C31 157.3(3) . . . .
O21 C21 C22 N23 177.2(2) . . . .
O21 C21 C22 C25 -59.2(4) . . . .
N21 N22 C21 O21 -177.1(2) . . . .
N21 N22 C21 C22 2.0(4) . . . .
N21 C23 C27 N24 -178.7(2) . . . .
N21 C23 C27 C28 -61.2(3) . . . .
N21 C23 C27 C29 63.1(3) . . . .
N22 N21 C23 N23 0.5(4) . . . .
N22 N21 C23 C27 178.4(2) . . . .
N22 C21 C22 N23 -1.9(4) . . . .
N22 C21 C22 C25 121.8(3) . . . .
N23 C23 C27 N24 -0.5(3) . . . .
N23 C23 C27 C28 117.0(2) . . . .
N23 C23 C27 C29 -118.7(2) . . . .
N24 C30 C31 C32 -136.7(3) . . . .
N24 C30 C31 C36 46.0(4) . . . .
C22 N23 C23 N21 -0.9(4) . . . .
C22 N23 C23 C27 -179.0(2) . . . .
C22 N23 C26 O22 1.7(4) . . . .
C22 N23 C26 N24 -179.1(2) . . . .
C23 N21 N22 C21 -1.1(4) . . . .
C23 N23 C22 C21 1.4(4) . . . .
C23 N23 C22 C25 -121.5(3) . . . .
C23 N23 C26 O22 -175.1(3) . . . .
C23 N23 C26 N24 4.0(3) . . . .
C26 N23 C22 C21 -175.1(2) . . . .
C26 N23 C22 C25 62.0(4) . . . .
C26 N23 C23 N21 176.0(2) . . . .
C26 N23 C23 C27 -2.1(3) . . . .
C26 N24 C27 C23 3.0(3) . . . .
C26 N24 C27 C28 -113.1(2) . . . .
C26 N24 C27 C29 121.3(2) . . . .
C26 N24 C30 C31 -99.1(3) . . . .
C27 N24 C26 O22 174.7(3) . . . .
C27 N24 C26 N23 -4.4(3) . . . .
C27 N24 C30 C31 87.3(3) . . . .
C30 N24 C26 O22 0.5(4) . . . .
C30 N24 C26 N23 -178.6(2) . . . .
C30 N24 C27 C23 177.1(2) . . . .
C30 N24 C27 C28 61.0(3) . . . .
C30 N24 C27 C29 -64.6(3) . . . .
C30 C31 C32 C33 -176.8(3) . . . .
C30 C31 C36 C35 178.0(3) . . . .
C31 C32 C33 Cl21 -170.2(3) . . . .
C31 C32 C33 C34 -1.4(6) . . . .
C32 C31 C36 C35 0.7(6) . . . .
C32 C33 C34 Cl22 179.7(3) . . . .
C32 C33 C34 C35 1.0(6) . . . .
C33 C34 C35 Cl24 -155.7(3) . . . .
C33 C34 C35 C36 0.2(7) . . . .
C34 C35 C36 C31 -1.1(7) . . . .
C36 C31 C32 C33 0.5(5) . . . .

loop_
_exptl_oxdiff_crystal_face_indexfrac_h
_exptl_oxdiff_crystal_face_indexfrac_k
_exptl_oxdiff_crystal_face_indexfrac_l
_exptl_oxdiff_crystal_face_x
_exptl_oxdiff_crystal_face_y
_exptl_oxdiff_crystal_face_z
-3.1621 -0.4399 11.4957 -0.3831 0.9237 -0.0090
3.1621 0.4399 -11.4957 0.3831 -0.9237 0.0090
0.0019 0.9999 -0.0026 0.1918 0.0593 -0.0292
-0.0019 -0.9999 0.0026 -0.1918 -0.0593 0.0292
1.0004 -0.0000 -0.0005 0.0053 0.0126 0.0607
-1.0004 0.0000 0.0005 -0.0053 -0.0126 -0.0607
13.7431 -2.5807 -0.1190 -0.4185 0.0101 0.9082
